data_4514282
loop_
_publ_author_name
'Ebrahimi, Tannaz'
'Aluthge, Dinesh C.'
'Patrick, Brian O.'
'Hatzikiriakos, Savvas G.'
'Mehrkhodavandi, Parisa'

_publ_section_title
;
 Air- and Moisture-Stable Indium Salan Catalysts for Living Multiblock PLA
 Formation in Air
;
_journal_issue 10
_journal_name_full 'ACS Catalysis'
_journal_page_first 6413
_journal_paper_doi 10.1021/acscatal.7b01939
_journal_volume 7
_journal_year 2017
_chemical_absolute_configuration ad
_chemical_formula_moiety 'C74 H117 Cl In2 N4 O5, 4(C7 H8)'
_chemical_formula_sum 'C102 H149 Cl In2 N4 O5'
_chemical_formula_weight 1776.33
_space_group_crystal_system triclinic
_space_group_IT_number 1
_space_group_name_Hall 'P 1'
_space_group_name_H-M_alt 'P 1'
_symmetry_space_group_name_Hall 'P 1'
_symmetry_space_group_name_H-M 'P 1'
_atom_sites_solution_hydrogens mixed
_atom_sites_solution_primary direct
_audit_creation_date 2017-08-16
_audit_creation_method
;
Olex2 1.2
(compiled 2017.08.10 svn.r3458 for OlexSys, GUI svn.r5375)
;
_cell_angle_alpha 85.3880(10)
_cell_angle_beta 74.1760(10)
_cell_angle_gamma 65.3920(10)
_cell_formula_units_Z 1
_cell_length_a 12.1349(8)
_cell_length_b 12.2766(8)
_cell_length_c 18.6225(12)
_cell_measurement_reflns_used 9920
_cell_measurement_temperature 100(2)
_cell_measurement_theta_max 27.54
_cell_measurement_theta_min 2.47
_cell_volume 2425.0(3)
_computing_cell_refinement 'SAINT v8.34A (Bruker, 2013)'
_computing_data_reduction 'SAINT v8.34A (Bruker, 2013)'
_computing_molecular_graphics 'Olex2 (Dolomanov et al., 2009)'
_computing_publication_material 'Olex2 (Dolomanov et al., 2009)'
_computing_structure_refinement 'XL (Sheldrick, 2008)'
_computing_structure_solution 'SIR2002 (Burla et al., 2007)'
_diffrn_ambient_temperature 100(2)
_diffrn_detector 'Bruker APEX2 area detector'
_diffrn_detector_area_resol_mean 7.9
_diffrn_detector_type 'CCD area detector'
_diffrn_measured_fraction_theta_full 1.000
_diffrn_measured_fraction_theta_max 0.994
_diffrn_measurement_device 'Bruker D8 Kappa diffractometer'
_diffrn_measurement_device_type X8
_diffrn_measurement_method '\w and \f scans'
_diffrn_radiation_monochromator 'mirror optics'
_diffrn_radiation_probe x-ray
_diffrn_radiation_type MoK\a
_diffrn_radiation_wavelength 0.71073
_diffrn_reflns_av_R_equivalents 0.0225
_diffrn_reflns_av_unetI/netI 0.0394
_diffrn_reflns_Laue_measured_fraction_full 1.000
_diffrn_reflns_Laue_measured_fraction_max 0.994
_diffrn_reflns_limit_h_max 15
_diffrn_reflns_limit_h_min -15
_diffrn_reflns_limit_k_max 15
_diffrn_reflns_limit_k_min -15
_diffrn_reflns_limit_l_max 24
_diffrn_reflns_limit_l_min -23
_diffrn_reflns_number 44492
_diffrn_reflns_point_group_measured_fraction_full 0.976
_diffrn_reflns_point_group_measured_fraction_max 0.960
_diffrn_reflns_theta_full 25.000
_diffrn_reflns_theta_max 27.544
_diffrn_reflns_theta_min 1.137
_diffrn_source microsource
_diffrn_source_type 'Incoatec I\ms'
_diffrn_standards_number 0
_exptl_absorpt_coefficient_mu 0.554
_exptl_absorpt_correction_T_max 0.942
_exptl_absorpt_correction_T_min 0.855
_exptl_absorpt_correction_type multi-scan
_exptl_absorpt_process_details
'SADABS-2014/5 (Bruker,2014/5) was used for absorption correction. wR2(int) was 0.0462 before and 0.0419 after correction. The Ratio of minimum to maximum transmission is 0.9079. The \l/2 correction factor is 0.00150.'
_exptl_crystal_colour colourless
_exptl_crystal_colour_primary colourless
_exptl_crystal_density_diffrn 1.216
_exptl_crystal_description RECTANGULAR
_exptl_crystal_F_000 944
_exptl_crystal_size_max 0.468
_exptl_crystal_size_mid 0.118
_exptl_crystal_size_min 0.108
_refine_diff_density_max 0.461
_refine_diff_density_min -0.233
_refine_diff_density_rms 0.046
_refine_ls_abs_structure_details
;
 Flack x determined using 9185 quotients [(I+)-(I-)]/[(I+)+(I-)]
 (Parsons, Flack and Wagner, Acta Cryst. B69 (2013) 249-259).
;
_refine_ls_abs_structure_Flack -0.005(5)
_refine_ls_extinction_method none
_refine_ls_goodness_of_fit_ref 1.009
_refine_ls_hydrogen_treatment mixed
_refine_ls_matrix_type full
_refine_ls_number_parameters 1133
_refine_ls_number_reflns 21442
_refine_ls_number_restraints 48
_refine_ls_restrained_S_all 1.008
_refine_ls_R_factor_all 0.0257
_refine_ls_R_factor_gt 0.0227
_refine_ls_shift/su_max 0.001
_refine_ls_shift/su_mean 0.000
_refine_ls_structure_factor_coef Fsqd
_refine_ls_weighting_details 'w=1/[\s^2^(Fo^2^)+(0.0201P)^2^] where P=(Fo^2^+2Fc^2^)/3'
_refine_ls_weighting_scheme calc
_refine_ls_wR_factor_gt 0.0463
_refine_ls_wR_factor_ref 0.0473
_reflns_Friedel_coverage 0.932
_reflns_Friedel_fraction_full 0.952
_reflns_Friedel_fraction_max 0.926
_reflns_number_gt 20241
_reflns_number_total 21442
_reflns_threshold_expression 'I > 2\s(I)'
_cod_data_source_file cs7b01939_si_002.cif
_cod_data_source_block pm177_1
_cod_database_code 4514282
_shelx_shelxl_version_number 2017/1
_shelx_space_group_comment
;
The symmetry employed for this shelxl refinement is uniquely defined
by the following loop, which should always be used as a source of
symmetry information in preference to the above space-group names.
They are only intended as comments.
;
_shelx_estimated_absorpt_t_max 0.943
_shelx_estimated_absorpt_t_min 0.781
_olex2_refinement_description
;
1. Fixed Uiso
 At 1.2 times of:
  All C(H) groups, All C(H,H) groups
 At 1.5 times of:
  All C(H,H,H) groups
2. Restrained distances
 C88-C82 \\sim C81-C75
 with sigma of 0.01
 C88A-C82A \\sim C81-C75
 with sigma of 0.01
3. Uiso/Uaniso restraints and constraints
C73 \\sim C73A \\sim C74 \\sim C74A: within 2A with sigma of 0.04 and sigma for
terminal atoms of 0.08
4. Rigid body (RIGU) restrains
 C73, C74A, C73A, C74
 with sigma for 1-2 distances of 0.004 and sigma for 1-3 distances of 0.004
5. Others
 Sof(C73A)=Sof(H73C)=Sof(H73D)=Sof(C74A)=Sof(H74D)=Sof(H74E)=Sof(H74F)=1-FVAR(1)
 Sof(C73)=Sof(H73A)=Sof(H73B)=Sof(C74)=Sof(H74A)=Sof(H74B)=Sof(H74C)=FVAR(1)
 Sof(C82A)=Sof(C83A)=Sof(H83A)=Sof(C84A)=Sof(H84A)=Sof(C85A)=Sof(H85A)=
 Sof(C86A)=Sof(H86A)=Sof(C87A)=Sof(H87A)=Sof(C88A)=Sof(H88D)=Sof(H88E)=
 Sof(H88F)=1-FVAR(2)
 Sof(C82)=Sof(C87)=Sof(H87)=Sof(C86)=Sof(H86)=Sof(C85)=Sof(H85)=Sof(C84)=
 Sof(H84)=Sof(C83)=Sof(H83)=Sof(C88)=Sof(H88A)=Sof(H88B)=Sof(H88C)=FVAR(2)
6.a Ternary CH refined with riding coordinates:
 C16(H16), C21(H21), C52(H52), C57(H57)
6.b Secondary CH2 refined with riding coordinates:
 C1(H1A,H1B), C17(H17A,H17B), C18(H18A,H18B), C19(H19A,H19B), C20(H20A,H20B),
 C22(H22A,H22B), C37(H37A,H37B), C53(H53A,H53B), C54(H54A,H54B), C55(H55A,H55B),
  C56(H56A,H56B), C58(H58A,H58B), C73(H73A,H73B), C73A(H73C,H73D)
6.c Aromatic/amide H refined with riding coordinates:
 C3(H3A), C5(H5), C24(H24), C26(H26), C39(H39), C41(H41), C60(H60), C62(H62),
 C76(H76), C77(H77), C78(H78), C79(H79), C80(H80), C87(H87), C86(H86), C85(H85),
  C84(H84), C83(H83), C83A(H83A), C84A(H84A), C85A(H85A), C86A(H86A),
 C87A(H87A), C90(H90), C91(H91), C92(H92), C93(H93), C94(H94), C97(H97),
 C98(H98), C99(H99), C100(H100), C101(H101)
6.d Fitted hexagon refined as free rotating group:
 C82(C87,C86,C85,C84,C83), C82A(C83A,C84A,C85A,C86A,C87A)
6.e Idealised Me refined as rotating group:
 C9(H9A,H9B,H9C), C10(H10A,H10B,H10C), C11(H11A,H11B,H11C), C13(H13A,H13B,
 H13C), C14(H14A,H14B,H14C), C15(H15A,H15B,H15C), C30(H30A,H30B,H30C), C31(H31A,
 H31B,H31C), C32(H32A,H32B,H32C), C34(H34A,H34B,H34C), C35(H35A,H35B,H35C),
 C36(H36A,H36B,H36C), C45(H45A,H45B,H45C), C46(H46A,H46B,H46C), C47(H47A,H47B,
 H47C), C49(H49A,H49B,H49C), C50(H50A,H50B,H50C), C51(H51A,H51B,H51C), C66(H66A,
 H66B,H66C), C67(H67A,H67B,H67C), C68(H68A,H68B,H68C), C70(H70A,H70B,H70C),
 C71(H71A,H71B,H71C), C72(H72A,H72B,H72C), C74(H74A,H74B,H74C), C74A(H74D,H74E,
 H74F), C81(H81A,H81B,H81C), C88(H88A,H88B,H88C), C88A(H88D,H88E,H88F),
 C95(H95A,H95B,H95C), C102(H10D,H10E,H10F)
;
_olex2_diffrn_ambient_temperature_device Kryoflex
_olex2_exptl_crystal_mounting_method 'The crystal was mounted on a mylar loop in oil'
_olex2_submission_original_sample_id RR/RR-1
_olex2_submission_special_instructions 'No special instructions were received'

loop_
_space_group_symop_operation_xyz
'x, y, z'

loop_
_atom_site_label
_atom_site_type_symbol
_atom_site_fract_x
_atom_site_fract_y
_atom_site_fract_z
_atom_site_U_iso_or_equiv
_atom_site_adp_type
_atom_site_occupancy
_atom_site_site_symmetry_order
_atom_site_calc_flag
_atom_site_refinement_flags_posn
_atom_site_refinement_flags_adp
_atom_site_refinement_flags_occupancy
_atom_site_disorder_assembly
_atom_site_disorder_group
In1 In 0.52168(2) 0.51584(2) 0.69065(2) 0.01084(5) Uani 1 1 d . . . . .
In2 In 0.63248(2) 0.48078(2) 0.48857(2) 0.01127(5) Uani 1 1 d . . . . .
Cl1 Cl 0.48208(7) 0.40810(7) 0.59063(4) 0.01386(14) Uani 1 1 d . . . . .
O1 O 0.5823(2) 0.5792(2) 0.76603(12) 0.0165(5) Uani 1 1 d . . . . .
O2 O 0.3530(2) 0.65850(19) 0.68885(11) 0.0168(5) Uani 1 1 d . . . . .
O3 O 0.7292(2) 0.5653(2) 0.41194(13) 0.0163(5) Uani 1 1 d . . . . .
O4 O 0.7708(2) 0.31015(19) 0.49046(11) 0.0163(5) Uani 1 1 d . . . . .
O5 O 0.63506(19) 0.55076(18) 0.58928(10) 0.0141(4) Uani 1 1 d . . . . .
N1 N 0.6709(2) 0.3293(2) 0.70140(13) 0.0133(5) Uani 1 1 d . . . . .
H1 H 0.689(3) 0.297(3) 0.6612(18) 0.023(9) Uiso 1 1 d . . . . .
N2 N 0.4112(3) 0.4268(3) 0.77565(16) 0.0130(6) Uani 1 1 d . . . . .
H2 H 0.413(3) 0.442(3) 0.8147(19) 0.027(10) Uiso 1 1 d . . . . .
N3 N 0.5663(3) 0.4090(3) 0.40552(16) 0.0151(6) Uani 1 1 d . . . . .
H3 H 0.593(4) 0.435(3) 0.361(2) 0.042(11) Uiso 1 1 d . . . . .
N4 N 0.4512(2) 0.6378(2) 0.47867(13) 0.0136(5) Uani 1 1 d . . . . .
H4 H 0.404(3) 0.652(3) 0.5173(17) 0.011(8) Uiso 1 1 d . . . . .
C1 C 0.7788(3) 0.3426(3) 0.71717(15) 0.0173(6) Uani 1 1 d . . . . .
H1A H 0.807663 0.392372 0.678656 0.021 Uiso 1 1 calc R . . . .
H1B H 0.849244 0.262602 0.713617 0.021 Uiso 1 1 calc R . . . .
C2 C 0.7459(3) 0.3998(3) 0.79363(15) 0.0146(6) Uani 1 1 d . . . . .
C3 C 0.8208(3) 0.3394(3) 0.84144(15) 0.0179(6) Uani 1 1 d . . . . .
H3A H 0.883566 0.260672 0.827187 0.022 Uiso 1 1 calc R . . . .
C4 C 0.8072(3) 0.3901(3) 0.90926(14) 0.0171(6) Uani 1 1 d . . . . .
C5 C 0.7087(3) 0.5033(2) 0.92904(14) 0.0155(5) Uani 1 1 d . . . . .
H5 H 0.695743 0.539155 0.975712 0.019 Uiso 1 1 calc R . . . .
C6 C 0.6283(3) 0.5672(2) 0.88469(14) 0.0150(5) Uani 1 1 d . . . . .
C7 C 0.6501(3) 0.5156(2) 0.81346(14) 0.0143(5) Uani 1 1 d . . . . .
C8 C 0.9007(3) 0.3246(3) 0.95622(16) 0.0249(7) Uani 1 1 d . . . . .
C9 C 0.9009(4) 0.2017(3) 0.9762(2) 0.0412(9) Uani 1 1 d . . . . .
H9A H 0.963835 0.159344 1.003939 0.062 Uiso 1 1 calc GR . . . .
H9B H 0.921393 0.155200 0.930399 0.062 Uiso 1 1 calc GR . . . .
H9C H 0.817670 0.211447 1.007229 0.062 Uiso 1 1 calc GR . . . .
C10 C 1.0335(3) 0.3091(4) 0.91009(19) 0.0392(9) Uani 1 1 d . . . . .
H10A H 1.033855 0.388092 0.897732 0.059 Uiso 1 1 calc GR . . . .
H10B H 1.056848 0.262290 0.863928 0.059 Uiso 1 1 calc GR . . . .
H10C H 1.094089 0.267076 0.939334 0.059 Uiso 1 1 calc GR . . . .
C11 C 0.8699(4) 0.3960(4) 1.0285(2) 0.0290(9) Uani 1 1 d . . . . .
H11A H 0.874104 0.473550 1.015953 0.043 Uiso 1 1 calc GR . . . .
H11B H 0.930919 0.350922 1.056905 0.043 Uiso 1 1 calc GR . . . .
H11C H 0.785166 0.409188 1.058562 0.043 Uiso 1 1 calc GR . . . .
C12 C 0.5223(3) 0.6914(3) 0.91106(15) 0.0217(6) Uani 1 1 d . . . . .
C13 C 0.5105(4) 0.7251(3) 0.99167(17) 0.0361(9) Uani 1 1 d . . . . .
H13A H 0.495720 0.664098 1.025333 0.054 Uiso 1 1 calc GR . . . .
H13B H 0.439942 0.803178 1.006915 0.054 Uiso 1 1 calc GR . . . .
H13C H 0.588316 0.729331 0.994004 0.054 Uiso 1 1 calc GR . . . .
C14 C 0.5497(4) 0.7873(3) 0.86071(19) 0.0412(9) Uani 1 1 d . . . . .
H14A H 0.625910 0.791156 0.866546 0.062 Uiso 1 1 calc GR . . . .
H14B H 0.478707 0.865458 0.874934 0.062 Uiso 1 1 calc GR . . . .
H14C H 0.562072 0.766679 0.808512 0.062 Uiso 1 1 calc GR . . . .
C15 C 0.3944(3) 0.6960(3) 0.90964(17) 0.0292(7) Uani 1 1 d . . . . .
H15A H 0.398380 0.674360 0.859192 0.044 Uiso 1 1 calc GR . . . .
H15B H 0.329452 0.777195 0.923900 0.044 Uiso 1 1 calc GR . . . .
H15C H 0.373965 0.639220 0.944934 0.044 Uiso 1 1 calc GR . . . .
C16 C 0.6179(3) 0.2567(2) 0.75621(17) 0.0141(6) Uani 1 1 d . . . . .
H16 H 0.621610 0.274987 0.806645 0.017 Uiso 1 1 calc R . . . .
C17 C 0.6937(3) 0.1217(3) 0.73964(17) 0.0243(7) Uani 1 1 d . . . . .
H17A H 0.696449 0.101828 0.688519 0.029 Uiso 1 1 calc R . . . .
H17B H 0.781055 0.099326 0.741840 0.029 Uiso 1 1 calc R . . . .
C18 C 0.6359(3) 0.0496(3) 0.79555(19) 0.0307(7) Uani 1 1 d . . . . .
H18A H 0.684082 -0.036937 0.781861 0.037 Uiso 1 1 calc R . . . .
H18B H 0.641051 0.062981 0.846034 0.037 Uiso 1 1 calc R . . . .
C19 C 0.4989(3) 0.0863(3) 0.79670(19) 0.0305(7) Uani 1 1 d . . . . .
H19A H 0.462556 0.040553 0.834575 0.037 Uiso 1 1 calc R . . . .
H19B H 0.494283 0.066723 0.747355 0.037 Uiso 1 1 calc R . . . .
C20 C 0.4222(3) 0.2213(3) 0.81507(16) 0.0214(6) Uani 1 1 d . . . . .
H20A H 0.334457 0.243706 0.813649 0.026 Uiso 1 1 calc R . . . .
H20B H 0.420939 0.239823 0.866125 0.026 Uiso 1 1 calc R . . . .
C21 C 0.4790(3) 0.2939(2) 0.75923(14) 0.0147(5) Uani 1 1 d . . . . .
H21 H 0.474489 0.277303 0.708633 0.018 Uiso 1 1 calc R . . . .
C22 C 0.2790(3) 0.4805(2) 0.77011(14) 0.0157(5) Uani 1 1 d . . . . .
H22A H 0.231904 0.437595 0.802571 0.019 Uiso 1 1 calc R . . . .
H22B H 0.278060 0.470984 0.718023 0.019 Uiso 1 1 calc R . . . .
C23 C 0.2159(3) 0.6115(2) 0.79330(14) 0.0151(5) Uani 1 1 d . . . . .
C24 C 0.1173(2) 0.6488(2) 0.85822(14) 0.0154(5) Uani 1 1 d . . . . .
H24 H 0.095180 0.590441 0.887659 0.018 Uiso 1 1 calc R . . . .
C25 C 0.0506(3) 0.7691(3) 0.88100(14) 0.0169(6) Uani 1 1 d . . . . .
C26 C 0.0856(3) 0.8512(3) 0.83507(14) 0.0180(6) Uani 1 1 d . . . . .
H26 H 0.039690 0.933882 0.849136 0.022 Uiso 1 1 calc R . . . .
C27 C 0.1841(3) 0.8195(3) 0.76964(18) 0.0163(7) Uani 1 1 d . . . . .
C28 C 0.2542(3) 0.6951(2) 0.74965(14) 0.0148(5) Uani 1 1 d . . . . .
C29 C -0.0534(3) 0.8108(3) 0.95435(15) 0.0217(6) Uani 1 1 d . . . . .
C30 C -0.0872(3) 0.7096(3) 0.99120(18) 0.0340(8) Uani 1 1 d . . . . .
H30A H -0.114627 0.676269 0.956775 0.051 Uiso 1 1 calc GR . . . .
H30B H -0.155347 0.740713 1.036944 0.051 Uiso 1 1 calc GR . . . .
H30C H -0.013449 0.646580 1.003606 0.051 Uiso 1 1 calc GR . . . .
C31 C -0.1726(3) 0.9118(3) 0.94061(18) 0.0326(8) Uani 1 1 d . . . . .
H31A H -0.153453 0.979394 0.919003 0.049 Uiso 1 1 calc GR . . . .
H31B H -0.237579 0.938204 0.988060 0.049 Uiso 1 1 calc GR . . . .
H31C H -0.203064 0.882434 0.905977 0.049 Uiso 1 1 calc GR . . . .
C32 C -0.0058(3) 0.8585(3) 1.00873(17) 0.0350(8) Uani 1 1 d . . . . .
H32A H 0.068746 0.793661 1.019134 0.053 Uiso 1 1 calc GR . . . .
H32B H -0.071911 0.887878 1.055485 0.053 Uiso 1 1 calc GR . . . .
H32C H 0.015940 0.924185 0.985977 0.053 Uiso 1 1 calc GR . . . .
C33 C 0.2168(3) 0.9142(3) 0.72033(15) 0.0244(7) Uani 1 1 d . . . . .
C34 C 0.1224(4) 1.0430(3) 0.74811(18) 0.0375(9) Uani 1 1 d . . . . .
H34A H 0.037205 1.052150 0.750703 0.056 Uiso 1 1 calc GR . . . .
H34B H 0.143092 1.100246 0.713424 0.056 Uiso 1 1 calc GR . . . .
H34C H 0.126901 1.058284 0.797844 0.056 Uiso 1 1 calc GR . . . .
C35 C 0.3487(4) 0.9012(3) 0.7205(2) 0.0380(9) Uani 1 1 d . . . . .
H35A H 0.349030 0.915923 0.771401 0.057 Uiso 1 1 calc GR . . . .
H35B H 0.370400 0.959464 0.687376 0.057 Uiso 1 1 calc GR . . . .
H35C H 0.410352 0.819876 0.702986 0.057 Uiso 1 1 calc GR . . . .
C36 C 0.2129(4) 0.9005(3) 0.63946(17) 0.0357(9) Uani 1 1 d . . . . .
H36A H 0.270609 0.819111 0.619635 0.054 Uiso 1 1 calc GR . . . .
H36B H 0.238212 0.958685 0.608330 0.054 Uiso 1 1 calc GR . . . .
H36C H 0.127281 0.914931 0.639110 0.054 Uiso 1 1 calc GR . . . .
C37 C 0.6144(3) 0.2757(2) 0.41041(15) 0.0164(6) Uani 1 1 d . . . . .
H37A H 0.580905 0.244762 0.377741 0.020 Uiso 1 1 calc R . . . .
H37B H 0.583118 0.255613 0.462356 0.020 Uiso 1 1 calc R . . . .
C38 C 0.7557(3) 0.2150(2) 0.38763(14) 0.0143(5) Uani 1 1 d . . . . .
C39 C 0.8165(3) 0.1385(2) 0.32454(14) 0.0143(5) Uani 1 1 d . . . . .
H39 H 0.767474 0.129826 0.295232 0.017 Uiso 1 1 calc R . . . .
C40 C 0.9459(3) 0.0745(2) 0.30273(14) 0.0142(5) Uani 1 1 d . . . . .
C41 C 1.0137(3) 0.0857(2) 0.34925(14) 0.0138(5) Uani 1 1 d . . . . .
H41 H 1.102091 0.039909 0.336618 0.017 Uiso 1 1 calc R . . . .
C42 C 0.9581(3) 0.1613(3) 0.41381(18) 0.0130(7) Uani 1 1 d . . . . .
C43 C 0.8276(3) 0.2314(2) 0.43134(13) 0.0136(5) Uani 1 1 d . . . . .
C44 C 1.0084(3) -0.0069(3) 0.23121(14) 0.0173(6) Uani 1 1 d . . . . .
C45 C 0.9665(3) 0.0680(3) 0.16499(15) 0.0243(7) Uani 1 1 d . . . . .
H45A H 0.875678 0.094798 0.173435 0.036 Uiso 1 1 calc GR . . . .
H45B H 1.010488 0.018587 0.118648 0.036 Uiso 1 1 calc GR . . . .
H45C H 0.986957 0.137885 0.160931 0.036 Uiso 1 1 calc GR . . . .
C46 C 0.9674(3) -0.1108(3) 0.24106(16) 0.0225(6) Uani 1 1 d . . . . .
H46A H 0.999294 -0.161781 0.280500 0.034 Uiso 1 1 calc GR . . . .
H46B H 1.001312 -0.158215 0.194072 0.034 Uiso 1 1 calc GR . . . .
H46C H 0.875463 -0.078735 0.254910 0.034 Uiso 1 1 calc GR . . . .
C47 C 1.1518(3) -0.0579(3) 0.21195(16) 0.0233(6) Uani 1 1 d . . . . .
H47A H 1.178675 0.008062 0.205830 0.035 Uiso 1 1 calc GR . . . .
H47B H 1.187399 -0.106504 0.165336 0.035 Uiso 1 1 calc GR . . . .
H47C H 1.181160 -0.107988 0.252346 0.035 Uiso 1 1 calc GR . . . .
C48 C 1.0385(3) 0.1680(3) 0.46321(15) 0.0178(6) Uani 1 1 d . . . . .
C49 C 1.1743(3) 0.0741(3) 0.43943(16) 0.0251(7) Uani 1 1 d . . . . .
H49A H 1.174752 -0.005976 0.439675 0.038 Uiso 1 1 calc GR . . . .
H49B H 1.220083 0.078156 0.474367 0.038 Uiso 1 1 calc GR . . . .
H49C H 1.214956 0.089863 0.389009 0.038 Uiso 1 1 calc GR . . . .
C50 C 0.9838(3) 0.1431(3) 0.54480(16) 0.0286(8) Uani 1 1 d . . . . .
H50A H 0.898091 0.204172 0.563496 0.043 Uiso 1 1 calc GR . . . .
H50B H 1.036279 0.145695 0.575829 0.043 Uiso 1 1 calc GR . . . .
H50C H 0.982403 0.063686 0.546823 0.043 Uiso 1 1 calc GR . . . .
C51 C 1.0408(3) 0.2925(3) 0.4585(2) 0.0356(8) Uani 1 1 d . . . . .
H51A H 1.075845 0.306914 0.406472 0.053 Uiso 1 1 calc GR . . . .
H51B H 1.093074 0.296309 0.489305 0.053 Uiso 1 1 calc GR . . . .
H51C H 0.955096 0.353826 0.476664 0.053 Uiso 1 1 calc GR . . . .
C52 C 0.4265(2) 0.4736(2) 0.42419(14) 0.0160(6) Uani 1 1 d . . . . .
H52 H 0.391718 0.452520 0.475829 0.019 Uiso 1 1 calc R . . . .
C53 C 0.3662(3) 0.4416(3) 0.37183(16) 0.0235(6) Uani 1 1 d . . . . .
H53A H 0.404561 0.455152 0.319665 0.028 Uiso 1 1 calc R . . . .
H53B H 0.382730 0.355562 0.375632 0.028 Uiso 1 1 calc R . . . .
C54 C 0.2246(3) 0.5168(3) 0.3910(2) 0.0332(8) Uani 1 1 d . . . . .
H54A H 0.185205 0.498306 0.441659 0.040 Uiso 1 1 calc R . . . .
H54B H 0.188734 0.495767 0.355164 0.040 Uiso 1 1 calc R . . . .
C55 C 0.1946(3) 0.6509(3) 0.38810(19) 0.0344(8) Uani 1 1 d . . . . .
H55A H 0.102376 0.697775 0.402204 0.041 Uiso 1 1 calc R . . . .
H55B H 0.228642 0.670705 0.336596 0.041 Uiso 1 1 calc R . . . .
C56 C 0.2525(3) 0.6841(3) 0.44172(17) 0.0239(6) Uani 1 1 d . . . . .
H56A H 0.236458 0.769976 0.437303 0.029 Uiso 1 1 calc R . . . .
H56B H 0.211613 0.672058 0.493672 0.029 Uiso 1 1 calc R . . . .
C57 C 0.3938(3) 0.6086(3) 0.42521(16) 0.0151(6) Uani 1 1 d . . . . .
H57 H 0.433108 0.628120 0.374163 0.018 Uiso 1 1 calc R . . . .
C58 C 0.4765(3) 0.7472(3) 0.46035(15) 0.0159(6) Uani 1 1 d . . . . .
H58A H 0.515998 0.759372 0.497239 0.019 Uiso 1 1 calc R . . . .
H58B H 0.395807 0.817863 0.464370 0.019 Uiso 1 1 calc R . . . .
C59 C 0.5614(3) 0.7383(2) 0.38288(15) 0.0133(5) Uani 1 1 d . . . . .
C60 C 0.5178(2) 0.8257(2) 0.33206(14) 0.0137(5) Uani 1 1 d . . . . .
H60 H 0.434150 0.885249 0.346393 0.016 Uiso 1 1 calc R . . . .
C61 C 0.5931(3) 0.8278(2) 0.26156(14) 0.0129(5) Uani 1 1 d . . . . .
C62 C 0.7137(2) 0.7342(2) 0.24186(14) 0.0132(5) Uani 1 1 d . . . . .
H62 H 0.765861 0.733000 0.193225 0.016 Uiso 1 1 calc R . . . .
C63 C 0.7620(2) 0.6431(2) 0.28888(14) 0.0130(5) Uani 1 1 d . . . . .
C64 C 0.6842(2) 0.6463(2) 0.36279(13) 0.0134(5) Uani 1 1 d . . . . .
C65 C 0.5508(3) 0.9252(2) 0.20516(14) 0.0144(5) Uani 1 1 d . . . . .
C66 C 0.4235(3) 1.0271(3) 0.23869(16) 0.0234(6) Uani 1 1 d . . . . .
H66A H 0.359728 0.994761 0.256214 0.035 Uiso 1 1 calc GR . . . .
H66B H 0.400363 1.085846 0.200585 0.035 Uiso 1 1 calc GR . . . .
H66C H 0.428740 1.066064 0.280792 0.035 Uiso 1 1 calc GR . . . .
C67 C 0.5403(3) 0.8676(3) 0.13804(15) 0.0216(6) Uani 1 1 d . . . . .
H67A H 0.619807 0.799102 0.117350 0.032 Uiso 1 1 calc GR . . . .
H67B H 0.521862 0.926884 0.099591 0.032 Uiso 1 1 calc GR . . . .
H67C H 0.472460 0.840213 0.154570 0.032 Uiso 1 1 calc GR . . . .
C68 C 0.6478(3) 0.9791(3) 0.17735(15) 0.0208(6) Uani 1 1 d . . . . .
H68A H 0.653280 1.017755 0.219508 0.031 Uiso 1 1 calc GR . . . .
H68B H 0.621992 1.038687 0.140095 0.031 Uiso 1 1 calc GR . . . .
H68C H 0.730086 0.915354 0.154682 0.031 Uiso 1 1 calc GR . . . .
C69 C 0.8949(2) 0.5433(2) 0.26276(13) 0.0138(5) Uani 1 1 d . . . . .
C70 C 0.9589(3) 0.5549(3) 0.18038(14) 0.0203(6) Uani 1 1 d . . . . .
H70A H 0.908641 0.550238 0.148485 0.030 Uiso 1 1 calc GR . . . .
H70B H 1.043084 0.489679 0.165970 0.030 Uiso 1 1 calc GR . . . .
H70C H 0.965633 0.632126 0.174405 0.030 Uiso 1 1 calc GR . . . .
C71 C 0.9786(3) 0.5506(3) 0.31001(15) 0.0207(6) Uani 1 1 d . . . . .
H71A H 0.982232 0.629162 0.304719 0.031 Uiso 1 1 calc GR . . . .
H71B H 1.063516 0.487508 0.292650 0.031 Uiso 1 1 calc GR . . . .
H71C H 0.943023 0.539668 0.362616 0.031 Uiso 1 1 calc GR . . . .
C72 C 0.8923(3) 0.4190(3) 0.26908(15) 0.0197(6) Uani 1 1 d . . . . .
H72A H 0.852109 0.408118 0.320786 0.030 Uiso 1 1 calc GR . . . .
H72B H 0.978409 0.357177 0.254405 0.030 Uiso 1 1 calc GR . . . .
H72C H 0.844602 0.412357 0.236071 0.030 Uiso 1 1 calc GR . . . .
C73 C 0.6899(7) 0.6366(6) 0.5938(4) 0.0193(15) Uani 0.642(9) 1 d . U P A 1
H73A H 0.671576 0.659844 0.646884 0.023 Uiso 0.642(9) 1 calc R . P A 1
H73B H 0.649466 0.709810 0.567621 0.023 Uiso 0.642(9) 1 calc R . P A 1
C73A C 0.7355(13) 0.5909(14) 0.5828(8) 0.029(3) Uani 0.358(9) 1 d . U P A 2
H73C H 0.784573 0.583687 0.529957 0.035 Uiso 0.358(9) 1 calc R . P A 2
H73D H 0.793040 0.540228 0.612668 0.035 Uiso 0.358(9) 1 calc R . P A 2
C74 C 0.8288(5) 0.5859(5) 0.5602(3) 0.0321(16) Uani 0.642(9) 1 d . U P A 1
H74A H 0.846866 0.573762 0.506181 0.048 Uiso 0.642(9) 1 calc GR . P A 1
H74B H 0.868521 0.509009 0.582351 0.048 Uiso 0.642(9) 1 calc GR . P A 1
H74C H 0.862078 0.641847 0.570164 0.048 Uiso 0.642(9) 1 calc GR . P A 1
C74A C 0.6773(12) 0.7198(11) 0.6107(7) 0.052(4) Uani 0.358(9) 1 d . U P A 2
H74D H 0.621184 0.769521 0.580436 0.078 Uiso 0.358(9) 1 calc GR . P A 2
H74E H 0.743683 0.747334 0.606702 0.078 Uiso 0.358(9) 1 calc GR . P A 2
H74F H 0.629097 0.726192 0.662972 0.078 Uiso 0.358(9) 1 calc GR . P A 2
C75 C 0.6921(4) 0.9642(3) 0.48529(19) 0.0369(8) Uani 1 1 d D . . . .
C76 C 0.6267(4) 1.0282(4) 0.5537(2) 0.0468(10) Uani 1 1 d . . . . .
H76 H 0.671513 1.022829 0.589397 0.056 Uiso 1 1 calc R . . . .
C77 C 0.4991(4) 1.0990(4) 0.5708(2) 0.0442(10) Uani 1 1 d . . . . .
H77 H 0.457310 1.140896 0.617914 0.053 Uiso 1 1 calc R . . . .
C78 C 0.4326(4) 1.1089(4) 0.5198(2) 0.0418(9) Uani 1 1 d . . . . .
H78 H 0.345186 1.158507 0.530896 0.050 Uiso 1 1 calc R . . . .
C79 C 0.4947(4) 1.0454(4) 0.4519(2) 0.0425(9) Uani 1 1 d . . . . .
H79 H 0.449281 1.050949 0.416536 0.051 Uiso 1 1 calc R . . . .
C80 C 0.6230(4) 0.9739(3) 0.43518(19) 0.0351(8) Uani 1 1 d . . . . .
H80 H 0.663946 0.930782 0.388474 0.042 Uiso 1 1 calc R . . . .
C81 C 0.8315(4) 0.8888(4) 0.4660(2) 0.0503(10) Uani 1 1 d D . . . .
H81A H 0.875823 0.935843 0.437284 0.076 Uiso 1 1 calc GR . . . .
H81B H 0.851175 0.817777 0.436050 0.076 Uiso 1 1 calc GR . . . .
H81C H 0.858184 0.863810 0.511997 0.076 Uiso 1 1 calc GR . . . .
C82 C 1.0473(4) 0.5093(3) 0.6835(3) 0.0265(15) Uani 0.539(5) 1 d D . P B 1
C87 C 1.1039(4) 0.5752(4) 0.6356(2) 0.0274(19) Uani 0.539(5) 1 d G . P B 1
H87 H 1.176125 0.535547 0.595844 0.033 Uiso 0.539(5) 1 calc R . P B 1
C86 C 1.0549(5) 0.6989(4) 0.6460(3) 0.0351(17) Uani 0.539(5) 1 d G . P B 1
H86 H 1.093619 0.743919 0.613331 0.042 Uiso 0.539(5) 1 calc R . P B 1
C85 C 0.9493(5) 0.7569(3) 0.7043(3) 0.040(3) Uani 0.539(5) 1 d G . P B 1
H85 H 0.915756 0.841484 0.711361 0.048 Uiso 0.539(5) 1 calc R . P B 1
C84 C 0.8926(4) 0.6911(4) 0.7521(3) 0.048(2) Uani 0.539(5) 1 d G . P B 1
H84 H 0.820398 0.730676 0.791904 0.057 Uiso 0.539(5) 1 calc R . P B 1
C83 C 0.9416(4) 0.5673(4) 0.7417(2) 0.0337(18) Uani 0.539(5) 1 d G . P B 1
H83 H 0.902903 0.522303 0.774417 0.040 Uiso 0.539(5) 1 calc R . P B 1
C88 C 1.1014(10) 0.3740(6) 0.6736(5) 0.037(2) Uani 0.539(5) 1 d D . P B 1
H88A H 1.066172 0.352678 0.638152 0.055 Uiso 0.539(5) 1 calc GR . P B 1
H88B H 1.079907 0.339260 0.721837 0.055 Uiso 0.539(5) 1 calc GR . P B 1
H88C H 1.192948 0.342575 0.654344 0.055 Uiso 0.539(5) 1 calc GR . P B 1
C82A C 0.9989(6) 0.5947(4) 0.6936(3) 0.037(2) Uani 0.461(5) 1 d D . P B 2
C83A C 0.9786(5) 0.5052(5) 0.7385(3) 0.030(2) Uani 0.461(5) 1 d G . P B 2
H83A H 0.916372 0.525849 0.784968 0.036 Uiso 0.461(5) 1 calc R . P B 2
C84A C 1.0495(6) 0.3855(4) 0.7154(3) 0.039(2) Uani 0.461(5) 1 d G . P B 2
H84A H 1.035664 0.324287 0.746120 0.046 Uiso 0.461(5) 1 calc R . P B 2
C85A C 1.1406(6) 0.3553(4) 0.6475(4) 0.037(3) Uani 0.461(5) 1 d G . P B 2
H85A H 1.189018 0.273453 0.631722 0.044 Uiso 0.461(5) 1 calc R . P B 2
C86A C 1.1608(6) 0.4448(7) 0.6026(3) 0.051(3) Uani 0.461(5) 1 d G . P B 2
H86A H 1.223080 0.424180 0.556171 0.061 Uiso 0.461(5) 1 calc R . P B 2
C87A C 1.0900(6) 0.5645(6) 0.6257(3) 0.063(5) Uani 0.461(5) 1 d G . P B 2
H87A H 1.103789 0.625743 0.595017 0.076 Uiso 0.461(5) 1 calc R . P B 2
C88A C 0.9217(11) 0.7245(9) 0.7179(7) 0.050(3) Uani 0.461(5) 1 d D . P B 2
H88D H 0.834656 0.736798 0.742024 0.074 Uiso 0.461(5) 1 calc GR . P B 2
H88E H 0.924070 0.774411 0.674223 0.074 Uiso 0.461(5) 1 calc GR . P B 2
H88F H 0.956257 0.746783 0.753332 0.074 Uiso 0.461(5) 1 calc GR . P B 2
C89 C 0.3992(3) 0.5218(3) 0.17002(15) 0.0208(6) Uani 1 1 d . . . . .
C90 C 0.4661(3) 0.5773(3) 0.19029(16) 0.0220(6) Uani 1 1 d . . . . .
H90 H 0.432311 0.662351 0.193800 0.026 Uiso 1 1 calc R . . . .
C91 C 0.5812(3) 0.5109(3) 0.20548(16) 0.0254(7) Uani 1 1 d . . . . .
H91 H 0.625188 0.550620 0.219400 0.030 Uiso 1 1 calc R . . . .
C92 C 0.6320(3) 0.3869(3) 0.20037(16) 0.0250(7) Uani 1 1 d . . . . .
H92 H 0.710772 0.341091 0.210758 0.030 Uiso 1 1 calc R . . . .
C93 C 0.5666(3) 0.3301(3) 0.17990(16) 0.0263(7) Uani 1 1 d . . . . .
H93 H 0.600931 0.245073 0.176194 0.032 Uiso 1 1 calc R . . . .
C94 C 0.4519(3) 0.3966(3) 0.16489(15) 0.0241(7) Uani 1 1 d . . . . .
H94 H 0.408266 0.356585 0.150880 0.029 Uiso 1 1 calc R . . . .
C95 C 0.2734(4) 0.5944(4) 0.1542(2) 0.0310(10) Uani 1 1 d . . . . .
H95A H 0.215492 0.645940 0.198060 0.047 Uiso 1 1 calc GR . . . .
H95B H 0.239006 0.540184 0.143085 0.047 Uiso 1 1 calc GR . . . .
H95C H 0.283984 0.644179 0.111280 0.047 Uiso 1 1 calc GR . . . .
C96 C 0.3325(3) 0.2229(4) 1.02603(17) 0.0351(8) Uani 1 1 d . . . . .
C97 C 0.2672(3) 0.3445(3) 1.01424(16) 0.0309(8) Uani 1 1 d . . . . .
H97 H 0.178174 0.377916 1.024581 0.037 Uiso 1 1 calc R . . . .
C98 C 0.3307(3) 0.4164(3) 0.98779(17) 0.0308(7) Uani 1 1 d . . . . .
H98 H 0.285040 0.498527 0.979701 0.037 Uiso 1 1 calc R . . . .
C99 C 0.4610(3) 0.3696(3) 0.97283(16) 0.0296(7) Uani 1 1 d . . . . .
H99 H 0.504460 0.419438 0.955090 0.036 Uiso 1 1 calc R . . . .
C100 C 0.5266(3) 0.2493(3) 0.98418(16) 0.0290(7) Uani 1 1 d . . . . .
H100 H 0.615613 0.216102 0.973939 0.035 Uiso 1 1 calc R . . . .
C101 C 0.4628(3) 0.1776(3) 1.01032(17) 0.0333(8) Uani 1 1 d . . . . .
H101 H 0.508953 0.095340 1.017786 0.040 Uiso 1 1 calc R . . . .
C102 C 0.2641(4) 0.1425(5) 1.0528(2) 0.0629(14) Uani 1 1 d . . . . .
H10D H 0.244632 0.118222 1.010630 0.094 Uiso 1 1 calc GR . . . .
H10E H 0.185872 0.186132 1.090881 0.094 Uiso 1 1 calc GR . . . .
H10F H 0.317462 0.071189 1.074384 0.094 Uiso 1 1 calc GR . . . .

loop_
_atom_site_aniso_label
_atom_site_aniso_U_11
_atom_site_aniso_U_22
_atom_site_aniso_U_33
_atom_site_aniso_U_23
_atom_site_aniso_U_13
_atom_site_aniso_U_12
In1 0.01233(12) 0.00960(11) 0.00778(10) 0.00101(8) -0.00161(8) -0.00259(9)
In2 0.00940(12) 0.01328(12) 0.00774(10) 0.00027(8) -0.00293(8) -0.00099(9)
Cl1 0.0163(4) 0.0164(4) 0.0103(3) 0.0013(3) -0.0048(3) -0.0075(3)
O1 0.0264(14) 0.0115(12) 0.0107(11) 0.0022(9) -0.0078(10) -0.0057(10)
O2 0.0157(12) 0.0121(11) 0.0134(10) 0.0030(8) 0.0014(8) -0.0005(9)
O3 0.0099(12) 0.0226(14) 0.0120(11) 0.0044(9) -0.0035(9) -0.0028(11)
O4 0.0142(12) 0.0152(11) 0.0144(10) -0.0028(8) -0.0067(8) 0.0012(9)
O5 0.0161(11) 0.0189(11) 0.0119(9) 0.0012(8) -0.0042(8) -0.0113(9)
N1 0.0152(14) 0.0134(14) 0.0091(11) -0.0026(10) -0.0028(10) -0.0037(10)
N2 0.0159(15) 0.0100(14) 0.0106(13) 0.0012(11) -0.0039(11) -0.0030(12)
N3 0.0104(15) 0.0189(16) 0.0130(13) 0.0001(11) -0.0049(11) -0.0020(12)
N4 0.0122(14) 0.0173(14) 0.0061(11) 0.0000(9) 0.0020(10) -0.0036(11)
C1 0.0146(15) 0.0186(15) 0.0172(14) -0.0035(11) -0.0057(11) -0.0037(12)
C2 0.0152(15) 0.0177(14) 0.0114(13) -0.0016(11) -0.0019(11) -0.0078(12)
C3 0.0147(14) 0.0162(14) 0.0207(13) -0.0046(11) -0.0060(11) -0.0026(11)
C4 0.0189(15) 0.0193(15) 0.0160(13) 0.0012(11) -0.0081(11) -0.0086(12)
C5 0.0239(15) 0.0156(14) 0.0100(11) 0.0001(10) -0.0042(10) -0.0110(12)
C6 0.0213(15) 0.0127(13) 0.0131(12) 0.0029(10) -0.0043(11) -0.0097(12)
C7 0.0178(15) 0.0143(14) 0.0135(12) 0.0032(10) -0.0035(10) -0.0100(12)
C8 0.0268(17) 0.0246(16) 0.0242(15) -0.0020(12) -0.0160(13) -0.0051(13)
C9 0.059(3) 0.0262(19) 0.048(2) 0.0100(16) -0.0401(19) -0.0115(18)
C10 0.0235(18) 0.056(2) 0.0341(18) -0.0106(17) -0.0147(15) -0.0062(17)
C11 0.032(2) 0.032(2) 0.025(2) 0.0018(17) -0.0180(17) -0.0084(19)
C12 0.0363(18) 0.0121(14) 0.0151(13) -0.0006(10) -0.0114(12) -0.0055(13)
C13 0.049(2) 0.0232(18) 0.0234(16) -0.0127(13) -0.0164(16) 0.0039(16)
C14 0.076(3) 0.0147(17) 0.0369(19) 0.0063(14) -0.0218(19) -0.0189(18)
C15 0.0293(18) 0.0207(16) 0.0262(15) -0.0045(12) -0.0096(13) 0.0032(14)
C16 0.0181(16) 0.0102(13) 0.0126(14) 0.0012(11) -0.0069(12) -0.0028(12)
C17 0.0243(17) 0.0112(14) 0.0321(16) -0.0019(12) -0.0107(13) 0.0002(12)
C18 0.036(2) 0.0113(15) 0.0423(19) 0.0075(13) -0.0164(15) -0.0050(14)
C19 0.039(2) 0.0144(16) 0.0417(19) 0.0097(14) -0.0148(16) -0.0131(15)
C20 0.0237(17) 0.0170(15) 0.0251(14) 0.0090(12) -0.0083(12) -0.0102(13)
C21 0.0184(15) 0.0093(13) 0.0149(12) 0.0019(10) -0.0052(11) -0.0042(11)
C22 0.0146(14) 0.0138(14) 0.0160(13) 0.0039(10) -0.0022(10) -0.0051(11)
C23 0.0123(14) 0.0134(14) 0.0168(13) 0.0017(10) -0.0042(10) -0.0026(11)
C24 0.0134(14) 0.0183(14) 0.0127(12) 0.0052(10) -0.0035(10) -0.0057(11)
C25 0.0128(14) 0.0192(15) 0.0150(12) 0.0001(11) -0.0041(10) -0.0027(11)
C26 0.0192(15) 0.0125(14) 0.0152(13) -0.0012(10) -0.0049(11) 0.0009(12)
C27 0.0157(17) 0.0143(17) 0.0136(15) 0.0024(12) -0.0029(12) -0.0020(14)
C28 0.0135(14) 0.0155(14) 0.0119(12) 0.0023(10) -0.0036(10) -0.0029(11)
C29 0.0157(15) 0.0251(16) 0.0152(13) -0.0020(11) 0.0017(11) -0.0029(13)
C30 0.0263(19) 0.0341(19) 0.0260(16) -0.0021(14) 0.0090(13) -0.0067(15)
C31 0.0201(18) 0.0327(19) 0.0298(17) -0.0038(14) 0.0001(13) 0.0004(15)
C32 0.0289(19) 0.052(2) 0.0182(15) -0.0078(14) 0.0008(13) -0.0133(17)
C33 0.0284(18) 0.0122(14) 0.0191(14) 0.0033(11) 0.0005(12) 0.0002(13)
C34 0.052(2) 0.0108(15) 0.0303(17) 0.0044(13) 0.0026(16) -0.0040(15)
C35 0.042(2) 0.0226(18) 0.049(2) 0.0149(15) -0.0066(17) -0.0187(17)
C36 0.045(2) 0.0204(17) 0.0183(15) 0.0053(13) -0.0008(15) 0.0036(16)
C37 0.0152(14) 0.0180(14) 0.0168(13) -0.0005(11) -0.0069(11) -0.0056(12)
C38 0.0121(14) 0.0128(13) 0.0164(12) 0.0011(10) -0.0043(10) -0.0033(11)
C39 0.0159(14) 0.0135(13) 0.0151(12) 0.0002(10) -0.0066(10) -0.0058(11)
C40 0.0171(14) 0.0116(13) 0.0133(12) 0.0017(10) -0.0029(10) -0.0063(11)
C41 0.0084(13) 0.0127(13) 0.0166(12) 0.0026(10) -0.0022(10) -0.0019(11)
C42 0.0139(17) 0.0117(16) 0.0135(15) 0.0014(12) -0.0044(12) -0.0049(13)
C43 0.0152(14) 0.0122(13) 0.0120(12) 0.0021(10) -0.0043(10) -0.0039(11)
C44 0.0167(15) 0.0171(14) 0.0158(13) -0.0035(11) -0.0035(11) -0.0044(12)
C45 0.0280(18) 0.0248(16) 0.0141(13) -0.0036(11) -0.0045(12) -0.0050(14)
C46 0.0228(16) 0.0200(16) 0.0230(14) -0.0072(12) -0.0053(12) -0.0060(13)
C47 0.0187(16) 0.0266(17) 0.0197(14) -0.0093(12) -0.0005(12) -0.0058(13)
C48 0.0147(14) 0.0195(15) 0.0171(13) -0.0020(11) -0.0077(11) -0.0023(12)
C49 0.0139(15) 0.0358(18) 0.0197(14) -0.0072(12) -0.0072(11) -0.0014(13)
C50 0.0157(16) 0.044(2) 0.0156(14) 0.0025(13) -0.0075(12) 0.0001(15)
C51 0.039(2) 0.0282(19) 0.052(2) 0.0026(16) -0.0312(18) -0.0144(16)
C52 0.0103(14) 0.0204(15) 0.0135(12) -0.0018(10) -0.0037(10) -0.0018(11)
C53 0.0160(15) 0.0297(17) 0.0221(14) -0.0028(12) -0.0106(12) -0.0029(13)
C54 0.0154(17) 0.040(2) 0.0410(19) -0.0078(16) -0.0150(15) -0.0024(15)
C55 0.0161(17) 0.040(2) 0.0405(19) -0.0013(16) -0.0174(14) 0.0010(15)
C56 0.0113(15) 0.0242(16) 0.0297(16) -0.0012(13) -0.0068(12) 0.0003(12)
C57 0.0088(14) 0.0188(15) 0.0133(14) 0.0018(12) -0.0042(11) -0.0008(11)
C58 0.0151(15) 0.0176(15) 0.0099(13) 0.0015(11) -0.0009(11) -0.0037(12)
C59 0.0135(14) 0.0153(14) 0.0098(12) -0.0009(11) -0.0025(11) -0.0048(11)
C60 0.0111(13) 0.0120(13) 0.0145(12) -0.0005(10) -0.0031(10) -0.0012(11)
C61 0.0146(14) 0.0140(13) 0.0131(12) 0.0015(10) -0.0065(10) -0.0070(11)
C62 0.0131(13) 0.0178(14) 0.0105(11) 0.0008(10) -0.0028(10) -0.0084(11)
C63 0.0122(13) 0.0166(14) 0.0131(12) 0.0004(10) -0.0045(10) -0.0078(11)
C64 0.0139(14) 0.0168(14) 0.0115(12) 0.0009(10) -0.0063(10) -0.0065(11)
C65 0.0156(14) 0.0151(13) 0.0120(12) 0.0027(10) -0.0049(10) -0.0054(11)
C66 0.0192(16) 0.0211(16) 0.0213(14) 0.0072(12) -0.0062(12) -0.0007(13)
C67 0.0306(17) 0.0219(16) 0.0170(13) 0.0059(11) -0.0113(12) -0.0130(13)
C68 0.0222(16) 0.0202(15) 0.0217(14) 0.0056(12) -0.0077(12) -0.0101(13)
C69 0.0089(13) 0.0191(14) 0.0113(12) 0.0004(10) -0.0009(10) -0.0050(11)
C70 0.0145(15) 0.0243(16) 0.0156(13) 0.0001(11) 0.0013(11) -0.0048(12)
C71 0.0119(14) 0.0285(17) 0.0217(14) -0.0001(12) -0.0065(11) -0.0070(12)
C72 0.0148(15) 0.0182(15) 0.0226(14) -0.0002(11) -0.0034(11) -0.0043(12)
C73 0.026(4) 0.018(4) 0.018(3) -0.003(3) -0.003(3) -0.014(3)
C73A 0.021(8) 0.038(8) 0.024(6) -0.011(6) 0.004(5) -0.013(6)
C74 0.027(3) 0.043(3) 0.036(3) 0.009(2) -0.014(2) -0.021(3)
C74A 0.067(9) 0.042(7) 0.065(8) 0.015(6) -0.026(6) -0.036(6)
C75 0.051(2) 0.037(2) 0.0343(18) 0.0082(15) -0.0117(16) -0.0301(19)
C76 0.071(3) 0.057(3) 0.0293(18) 0.0033(17) -0.0218(19) -0.037(2)
C77 0.064(3) 0.044(2) 0.0298(18) -0.0085(16) 0.0017(18) -0.034(2)
C78 0.043(2) 0.043(2) 0.046(2) -0.0108(17) 0.0004(17) -0.0293(19)
C79 0.040(2) 0.057(3) 0.042(2) -0.0147(18) -0.0046(17) -0.031(2)
C80 0.043(2) 0.041(2) 0.0301(17) -0.0057(15) -0.0039(15) -0.0281(18)
C81 0.048(3) 0.054(3) 0.049(2) 0.014(2) -0.020(2) -0.020(2)
C82 0.030(4) 0.025(3) 0.032(3) 0.003(3) -0.018(3) -0.012(3)
C87 0.027(4) 0.028(4) 0.020(4) 0.002(3) -0.003(3) -0.006(4)
C86 0.042(4) 0.031(4) 0.030(3) 0.003(3) 0.001(3) -0.021(3)
C85 0.035(5) 0.025(4) 0.049(5) -0.005(4) -0.002(4) -0.006(4)
C84 0.034(5) 0.047(5) 0.049(5) 0.001(4) 0.010(4) -0.017(4)
C83 0.029(4) 0.034(4) 0.040(4) 0.006(4) -0.001(3) -0.020(4)
C88 0.053(7) 0.028(4) 0.034(6) 0.005(4) -0.015(5) -0.020(4)
C82A 0.032(5) 0.039(5) 0.048(5) 0.004(4) -0.015(4) -0.021(4)
C83A 0.023(4) 0.041(5) 0.025(4) -0.009(4) 0.000(3) -0.014(4)
C84A 0.038(5) 0.048(6) 0.034(5) 0.000(4) 0.001(4) -0.028(5)
C85A 0.032(6) 0.053(7) 0.032(6) -0.006(4) -0.003(5) -0.026(5)
C86A 0.036(5) 0.080(8) 0.034(4) -0.001(5) 0.004(4) -0.029(5)
C87A 0.064(10) 0.079(11) 0.056(8) 0.025(7) -0.008(7) -0.046(9)
C88A 0.042(7) 0.047(7) 0.067(8) -0.003(6) -0.026(6) -0.018(6)
C89 0.0209(16) 0.0237(16) 0.0150(13) -0.0010(11) -0.0014(11) -0.0081(13)
C90 0.0264(17) 0.0152(15) 0.0231(14) -0.0007(11) -0.0034(12) -0.0090(13)
C91 0.0240(17) 0.0279(17) 0.0294(16) 0.0002(13) -0.0068(13) -0.0156(14)
C92 0.0201(16) 0.0258(17) 0.0274(15) 0.0018(13) -0.0074(13) -0.0070(13)
C93 0.0303(19) 0.0178(16) 0.0273(16) -0.0035(12) -0.0061(14) -0.0067(14)
C94 0.0294(18) 0.0271(17) 0.0201(14) -0.0031(12) -0.0066(12) -0.0151(14)
C95 0.024(2) 0.040(3) 0.026(2) -0.0028(18) -0.0078(17) -0.009(2)
C96 0.038(2) 0.058(2) 0.0245(16) 0.0237(16) -0.0174(15) -0.0325(19)
C97 0.0238(18) 0.050(2) 0.0187(14) 0.0045(14) -0.0060(13) -0.0154(16)
C98 0.035(2) 0.0320(19) 0.0239(16) -0.0034(14) -0.0067(14) -0.0119(16)
C99 0.036(2) 0.039(2) 0.0237(15) 0.0014(14) -0.0084(14) -0.0246(17)
C100 0.0257(18) 0.043(2) 0.0228(15) 0.0060(14) -0.0088(13) -0.0183(16)
C101 0.037(2) 0.041(2) 0.0307(17) 0.0196(15) -0.0220(15) -0.0201(17)
C102 0.055(3) 0.090(4) 0.073(3) 0.059(3) -0.040(2) -0.053(3)

loop_
_atom_type_symbol
_atom_type_description
_atom_type_scat_dispersion_real
_atom_type_scat_dispersion_imag
_atom_type_scat_source
C C 0.0033 0.0016 'International Tables Vol C Tables 4.2.6.8 and 6.1.1.4'
H H 0.0000 0.0000 'International Tables Vol C Tables 4.2.6.8 and 6.1.1.4'
Cl Cl 0.1484 0.1585 'International Tables Vol C Tables 4.2.6.8 and 6.1.1.4'
In In -0.7276 1.3100 'International Tables Vol C Tables 4.2.6.8 and 6.1.1.4'
N N 0.0061 0.0033 'International Tables Vol C Tables 4.2.6.8 and 6.1.1.4'
O O 0.0106 0.0060 'International Tables Vol C Tables 4.2.6.8 and 6.1.1.4'

loop_
_geom_angle_atom_site_label_1
_geom_angle_atom_site_label_2
_geom_angle_atom_site_label_3
_geom_angle
O1 In1 Cl1 170.70(7)
O1 In1 O5 98.36(8)
O1 In1 N1 87.55(9)
O1 In1 N2 97.27(10)
O2 In1 Cl1 86.93(6)
O2 In1 O1 102.19(9)
O2 In1 O5 97.63(8)
O2 In1 N1 163.35(8)
O2 In1 N2 88.98(9)
O5 In1 Cl1 78.38(6)
O5 In1 N1 94.21(8)
O5 In1 N2 161.32(8)
N1 In1 Cl1 84.03(6)
N1 In1 N2 76.29(10)
N2 In1 Cl1 84.58(7)
O3 In2 Cl1 170.98(7)
O3 In2 O5 98.62(8)
O3 In2 N3 97.63(10)
O3 In2 N4 87.19(9)
O4 In2 Cl1 86.10(6)
O4 In2 O3 102.72(9)
O4 In2 O5 97.29(7)
O4 In2 N3 89.14(9)
O4 In2 N4 163.35(8)
O5 In2 Cl1 78.15(6)
O5 In2 N3 160.73(9)
O5 In2 N4 94.34(8)
N3 In2 Cl1 84.23(8)
N4 In2 Cl1 84.68(7)
N4 In2 N3 76.17(10)
In1 Cl1 In2 87.42(2)
C7 O1 In1 127.92(19)
C28 O2 In1 122.07(16)
C64 O3 In2 126.79(19)
C43 O4 In2 123.67(16)
In2 O5 In1 116.04(9)
C73 O5 In1 117.5(3)
C73 O5 In2 125.6(3)
C73A O5 In1 126.4(6)
C73A O5 In2 115.8(5)
In1 N1 H1 103(2)
C1 N1 In1 108.70(18)
C1 N1 H1 113(2)
C16 N1 In1 112.18(17)
C16 N1 H1 105(2)
C16 N1 C1 114.3(2)
In1 N2 H2 107(3)
C21 N2 In1 107.17(18)
C21 N2 H2 110(3)
C22 N2 In1 108.19(18)
C22 N2 H2 110(3)
C22 N2 C21 114.8(2)
In2 N3 H3 106(2)
C37 N3 In2 108.59(18)
C37 N3 H3 115(3)
C52 N3 In2 106.89(18)
C52 N3 H3 105(3)
C52 N3 C37 114.7(3)
In2 N4 H4 108(2)
C57 N4 In2 111.91(17)
C57 N4 H4 108(2)
C58 N4 In2 108.96(18)
C58 N4 H4 105(2)
C58 N4 C57 113.9(2)
N1 C1 H1A 109.0
N1 C1 H1B 109.0
N1 C1 C2 112.8(2)
H1A C1 H1B 107.8
C2 C1 H1A 109.0
C2 C1 H1B 109.0
C3 C2 C1 118.1(2)
C3 C2 C7 120.5(2)
C7 C2 C1 121.2(2)
C2 C3 H3A 118.8
C4 C3 C2 122.5(3)
C4 C3 H3A 118.8
C3 C4 C5 116.1(2)
C3 C4 C8 120.3(3)
C5 C4 C8 123.6(2)
C4 C5 H5 117.9
C6 C5 C4 124.3(2)
C6 C5 H5 117.9
C5 C6 C7 118.0(2)
C5 C6 C12 120.7(2)
C7 C6 C12 121.3(2)
O1 C7 C2 121.6(2)
O1 C7 C6 119.9(2)
C2 C7 C6 118.5(2)
C4 C8 C10 108.7(2)
C9 C8 C4 110.3(2)
C9 C8 C10 109.4(3)
C9 C8 C11 109.0(3)
C11 C8 C4 112.1(3)
C11 C8 C10 107.4(3)
C8 C9 H9A 109.5
C8 C9 H9B 109.5
C8 C9 H9C 109.5
H9A C9 H9B 109.5
H9A C9 H9C 109.5
H9B C9 H9C 109.5
C8 C10 H10A 109.5
C8 C10 H10B 109.5
C8 C10 H10C 109.5
H10A C10 H10B 109.5
H10A C10 H10C 109.5
H10B C10 H10C 109.5
C8 C11 H11A 109.5
C8 C11 H11B 109.5
C8 C11 H11C 109.5
H11A C11 H11B 109.5
H11A C11 H11C 109.5
H11B C11 H11C 109.5
C6 C12 C13 112.1(2)
C14 C12 C6 109.6(3)
C14 C12 C13 107.1(3)
C14 C12 C15 109.6(3)
C15 C12 C6 111.2(2)
C15 C12 C13 107.0(3)
C12 C13 H13A 109.5
C12 C13 H13B 109.5
C12 C13 H13C 109.5
H13A C13 H13B 109.5
H13A C13 H13C 109.5
H13B C13 H13C 109.5
C12 C14 H14A 109.5
C12 C14 H14B 109.5
C12 C14 H14C 109.5
H14A C14 H14B 109.5
H14A C14 H14C 109.5
H14B C14 H14C 109.5
C12 C15 H15A 109.5
C12 C15 H15B 109.5
C12 C15 H15C 109.5
H15A C15 H15B 109.5
H15A C15 H15C 109.5
H15B C15 H15C 109.5
N1 C16 H16 107.6
N1 C16 C17 112.4(3)
N1 C16 C21 110.2(2)
C17 C16 H16 107.6
C17 C16 C21 111.1(2)
C21 C16 H16 107.6
C16 C17 H17A 109.4
C16 C17 H17B 109.4
H17A C17 H17B 108.0
C18 C17 C16 111.3(3)
C18 C17 H17A 109.4
C18 C17 H17B 109.4
C17 C18 H18A 109.5
C17 C18 H18B 109.5
H18A C18 H18B 108.0
C19 C18 C17 110.9(2)
C19 C18 H18A 109.5
C19 C18 H18B 109.5
C18 C19 H19A 109.5
C18 C19 H19B 109.5
C18 C19 C20 110.9(3)
H19A C19 H19B 108.1
C20 C19 H19A 109.5
C20 C19 H19B 109.5
C19 C20 H20A 109.5
C19 C20 H20B 109.5
H20A C20 H20B 108.1
C21 C20 C19 110.6(2)
C21 C20 H20A 109.5
C21 C20 H20B 109.5
N2 C21 C16 107.9(2)
N2 C21 C20 113.4(2)
N2 C21 H21 108.0
C16 C21 H21 108.0
C20 C21 C16 111.4(2)
C20 C21 H21 108.0
N2 C22 H22A 109.4
N2 C22 H22B 109.4
N2 C22 C23 111.0(2)
H22A C22 H22B 108.0
C23 C22 H22A 109.4
C23 C22 H22B 109.4
C24 C23 C22 118.7(2)
C24 C23 C28 120.7(2)
C28 C23 C22 120.7(2)
C23 C24 H24 119.1
C25 C24 C23 121.8(3)
C25 C24 H24 119.1
C24 C25 C26 116.8(2)
C24 C25 C29 122.3(3)
C26 C25 C29 120.9(3)
C25 C26 H26 117.9
C25 C26 C27 124.2(3)
C27 C26 H26 117.9
C26 C27 C28 117.6(3)
C26 C27 C33 121.9(3)
C28 C27 C33 120.5(3)
O2 C28 C23 120.7(2)
O2 C28 C27 120.5(3)
C23 C28 C27 118.8(3)
C25 C29 C32 108.1(2)
C30 C29 C25 112.4(2)
C30 C29 C31 108.4(3)
C30 C29 C32 108.4(3)
C31 C29 C25 110.5(2)
C31 C29 C32 109.0(3)
C29 C30 H30A 109.5
C29 C30 H30B 109.5
C29 C30 H30C 109.5
H30A C30 H30B 109.5
H30A C30 H30C 109.5
H30B C30 H30C 109.5
C29 C31 H31A 109.5
C29 C31 H31B 109.5
C29 C31 H31C 109.5
H31A C31 H31B 109.5
H31A C31 H31C 109.5
H31B C31 H31C 109.5
C29 C32 H32A 109.5
C29 C32 H32B 109.5
C29 C32 H32C 109.5
H32A C32 H32B 109.5
H32A C32 H32C 109.5
H32B C32 H32C 109.5
C27 C33 C34 112.0(3)
C27 C33 C35 109.9(3)
C27 C33 C36 110.6(3)
C34 C33 C36 106.5(3)
C35 C33 C34 108.1(3)
C35 C33 C36 109.7(3)
C33 C34 H34A 109.5
C33 C34 H34B 109.5
C33 C34 H34C 109.5
H34A C34 H34B 109.5
H34A C34 H34C 109.5
H34B C34 H34C 109.5
C33 C35 H35A 109.5
C33 C35 H35B 109.5
C33 C35 H35C 109.5
H35A C35 H35B 109.5
H35A C35 H35C 109.5
H35B C35 H35C 109.5
C33 C36 H36A 109.5
C33 C36 H36B 109.5
C33 C36 H36C 109.5
H36A C36 H36B 109.5
H36A C36 H36C 109.5
H36B C36 H36C 109.5
N3 C37 H37A 109.1
N3 C37 H37B 109.1
N3 C37 C38 112.4(2)
H37A C37 H37B 107.9
C38 C37 H37A 109.1
C38 C37 H37B 109.1
C39 C38 C37 119.5(2)
C39 C38 C43 119.6(2)
C43 C38 C37 120.8(2)
C38 C39 H39 118.7
C40 C39 C38 122.6(2)
C40 C39 H39 118.7
C39 C40 C41 116.8(2)
C39 C40 C44 120.3(2)
C41 C40 C44 122.9(2)
C40 C41 H41 118.3
C40 C41 C42 123.4(3)
C42 C41 H41 118.3
C41 C42 C43 118.1(3)
C41 C42 C48 120.7(3)
C43 C42 C48 121.2(3)
O4 C43 C38 120.4(2)
O4 C43 C42 120.4(2)
C42 C43 C38 119.1(2)
C40 C44 C45 108.9(2)
C46 C44 C40 109.7(2)
C46 C44 C45 109.3(2)
C47 C44 C40 112.2(2)
C47 C44 C45 107.7(2)
C47 C44 C46 109.0(2)
C44 C45 H45A 109.5
C44 C45 H45B 109.5
C44 C45 H45C 109.5
H45A C45 H45B 109.5
H45A C45 H45C 109.5
H45B C45 H45C 109.5
C44 C46 H46A 109.5
C44 C46 H46B 109.5
C44 C46 H46C 109.5
H46A C46 H46B 109.5
H46A C46 H46C 109.5
H46B C46 H46C 109.5
C44 C47 H47A 109.5
C44 C47 H47B 109.5
C44 C47 H47C 109.5
H47A C47 H47B 109.5
H47A C47 H47C 109.5
H47B C47 H47C 109.5
C42 C48 C50 109.7(3)
C49 C48 C42 112.4(2)
C49 C48 C50 106.5(2)
C49 C48 C51 108.2(3)
C51 C48 C42 109.5(2)
C51 C48 C50 110.5(3)
C48 C49 H49A 109.5
C48 C49 H49B 109.5
C48 C49 H49C 109.5
H49A C49 H49B 109.5
H49A C49 H49C 109.5
H49B C49 H49C 109.5
C48 C50 H50A 109.5
C48 C50 H50B 109.5
C48 C50 H50C 109.5
H50A C50 H50B 109.5
H50A C50 H50C 109.5
H50B C50 H50C 109.5
C48 C51 H51A 109.5
C48 C51 H51B 109.5
C48 C51 H51C 109.5
H51A C51 H51B 109.5
H51A C51 H51C 109.5
H51B C51 H51C 109.5
N3 C52 H52 107.8
N3 C52 C53 114.2(2)
N3 C52 C57 107.6(2)
C53 C52 H52 107.9
C53 C52 C57 111.2(2)
C57 C52 H52 107.9
C52 C53 H53A 109.4
C52 C53 H53B 109.4
H53A C53 H53B 108.0
C54 C53 C52 111.4(2)
C54 C53 H53A 109.4
C54 C53 H53B 109.4
C53 C54 H54A 109.4
C53 C54 H54B 109.4
C53 C54 C55 111.1(3)
H54A C54 H54B 108.0
C55 C54 H54A 109.4
C55 C54 H54B 109.4
C54 C55 H55A 109.7
C54 C55 H55B 109.7
C54 C55 C56 110.0(3)
H55A C55 H55B 108.2
C56 C55 H55A 109.7
C56 C55 H55B 109.7
C55 C56 H56A 109.3
C55 C56 H56B 109.3
H56A C56 H56B 107.9
C57 C56 C55 111.7(2)
C57 C56 H56A 109.3
C57 C56 H56B 109.3
N4 C57 C52 110.0(2)
N4 C57 C56 112.3(2)
N4 C57 H57 107.4
C52 C57 H57 107.4
C56 C57 C52 112.2(2)
C56 C57 H57 107.4
N4 C58 H58A 109.1
N4 C58 H58B 109.1
N4 C58 C59 112.3(2)
H58A C58 H58B 107.9
C59 C58 H58A 109.1
C59 C58 H58B 109.1
C60 C59 C58 118.7(2)
C60 C59 C64 120.6(2)
C64 C59 C58 120.7(2)
C59 C60 H60 119.0
C61 C60 C59 122.0(2)
C61 C60 H60 119.0
C60 C61 C62 116.6(2)
C60 C61 C65 123.7(2)
C62 C61 C65 119.7(2)
C61 C62 H62 117.8
C63 C62 C61 124.3(2)
C63 C62 H62 117.8
C62 C63 C64 117.8(2)
C62 C63 C69 121.1(2)
C64 C63 C69 121.1(2)
O3 C64 C59 121.3(2)
O3 C64 C63 120.2(2)
C59 C64 C63 118.5(2)
C61 C65 C67 108.9(2)
C66 C65 C61 112.6(2)
C66 C65 C67 108.2(2)
C66 C65 C68 108.1(2)
C68 C65 C61 109.9(2)
C68 C65 C67 109.1(2)
C65 C66 H66A 109.5
C65 C66 H66B 109.5
C65 C66 H66C 109.5
H66A C66 H66B 109.5
H66A C66 H66C 109.5
H66B C66 H66C 109.5
C65 C67 H67A 109.5
C65 C67 H67B 109.5
C65 C67 H67C 109.5
H67A C67 H67B 109.5
H67A C67 H67C 109.5
H67B C67 H67C 109.5
C65 C68 H68A 109.5
C65 C68 H68B 109.5
C65 C68 H68C 109.5
H68A C68 H68B 109.5
H68A C68 H68C 109.5
H68B C68 H68C 109.5
C63 C69 C70 112.1(2)
C63 C69 C71 109.8(2)
C70 C69 C71 107.0(2)
C72 C69 C63 111.3(2)
C72 C69 C70 106.9(2)
C72 C69 C71 109.6(2)
C69 C70 H70A 109.5
C69 C70 H70B 109.5
C69 C70 H70C 109.5
H70A C70 H70B 109.5
H70A C70 H70C 109.5
H70B C70 H70C 109.5
C69 C71 H71A 109.5
C69 C71 H71B 109.5
C69 C71 H71C 109.5
H71A C71 H71B 109.5
H71A C71 H71C 109.5
H71B C71 H71C 109.5
C69 C72 H72A 109.5
C69 C72 H72B 109.5
C69 C72 H72C 109.5
H72A C72 H72B 109.5
H72A C72 H72C 109.5
H72B C72 H72C 109.5
O5 C73 H73A 109.1
O5 C73 H73B 109.1
O5 C73 C74 112.6(5)
H73A C73 H73B 107.8
C74 C73 H73A 109.1
C74 C73 H73B 109.1
O5 C73A H73C 109.9
O5 C73A H73D 109.9
O5 C73A C74A 108.9(10)
H73C C73A H73D 108.3
C74A C73A H73C 109.9
C74A C73A H73D 109.9
C73 C74 H74A 109.5
C73 C74 H74B 109.5
C73 C74 H74C 109.5
H74A C74 H74B 109.5
H74A C74 H74C 109.5
H74B C74 H74C 109.5
C73A C74A H74D 109.5
C73A C74A H74E 109.5
C73A C74A H74F 109.5
H74D C74A H74E 109.5
H74D C74A H74F 109.5
H74E C74A H74F 109.5
C76 C75 C81 122.1(3)
C80 C75 C76 117.0(4)
C80 C75 C81 120.9(3)
C75 C76 H76 119.0
C77 C76 C75 122.0(3)
C77 C76 H76 119.0
C76 C77 H77 120.0
C78 C77 C76 120.0(3)
C78 C77 H77 120.0
C77 C78 H78 120.4
C77 C78 C79 119.2(4)
C79 C78 H78 120.4
C78 C79 H79 119.7
C78 C79 C80 120.5(3)
C80 C79 H79 119.7
C75 C80 C79 121.2(3)
C75 C80 H80 119.4
C79 C80 H80 119.4
C75 C81 H81A 109.5
C75 C81 H81B 109.5
C75 C81 H81C 109.5
H81A C81 H81B 109.5
H81A C81 H81C 109.5
H81B C81 H81C 109.5
C87 C82 C83 120.0
C87 C82 C88 120.5(5)
C83 C82 C88 119.5(5)
C82 C87 H87 120.0
C82 C87 C86 120.0
C86 C87 H87 120.0
C87 C86 H86 120.0
C87 C86 C85 120.0
C85 C86 H86 120.0
C86 C85 H85 120.0
C84 C85 C86 120.0
C84 C85 H85 120.0
C85 C84 H84 120.0
C85 C84 C83 120.0
C83 C84 H84 120.0
C82 C83 H83 120.0
C84 C83 C82 120.0
C84 C83 H83 120.0
C82 C88 H88A 109.5
C82 C88 H88B 109.5
C82 C88 H88C 109.5
H88A C88 H88B 109.5
H88A C88 H88C 109.5
H88B C88 H88C 109.5
C83A C82A C87A 120.0
C83A C82A C88A 120.3(6)
C87A C82A C88A 119.7(6)
C82A C83A H83A 120.0
C84A C83A C82A 120.0
C84A C83A H83A 120.0
C83A C84A H84A 120.0
C85A C84A C83A 120.0
C85A C84A H84A 120.0
C84A C85A H85A 120.0
C84A C85A C86A 120.0
C86A C85A H85A 120.0
C85A C86A H86A 120.0
C87A C86A C85A 120.0
C87A C86A H86A 120.0
C82A C87A H87A 120.0
C86A C87A C82A 120.0
C86A C87A H87A 120.0
C82A C88A H88D 109.5
C82A C88A H88E 109.5
C82A C88A H88F 109.5
H88D C88A H88E 109.5
H88D C88A H88F 109.5
H88E C88A H88F 109.5
C90 C89 C94 117.9(3)
C90 C89 C95 121.1(3)
C94 C89 C95 121.0(3)
C89 C90 H90 119.4
C91 C90 C89 121.3(3)
C91 C90 H90 119.4
C90 C91 H91 119.9
C92 C91 C90 120.1(3)
C92 C91 H91 119.9
C91 C92 H92 120.4
C91 C92 C93 119.3(3)
C93 C92 H92 120.4
C92 C93 H93 119.8
C94 C93 C92 120.4(3)
C94 C93 H93 119.8
C89 C94 H94 119.5
C93 C94 C89 121.0(3)
C93 C94 H94 119.5
C89 C95 H95A 109.5
C89 C95 H95B 109.5
C89 C95 H95C 109.5
H95A C95 H95B 109.5
H95A C95 H95C 109.5
H95B C95 H95C 109.5
C97 C96 C102 121.2(3)
C101 C96 C97 117.8(3)
C101 C96 C102 121.0(4)
C96 C97 H97 119.6
C98 C97 C96 120.8(3)
C98 C97 H97 119.6
C97 C98 H98 119.7
C97 C98 C99 120.6(3)
C99 C98 H98 119.7
C98 C99 H99 120.4
C100 C99 C98 119.1(3)
C100 C99 H99 120.4
C99 C100 H100 120.0
C101 C100 C99 120.1(3)
C101 C100 H100 120.0
C96 C101 H101 119.2
C100 C101 C96 121.7(3)
C100 C101 H101 119.2
C96 C102 H10D 109.5
C96 C102 H10E 109.5
C96 C102 H10F 109.5
H10D C102 H10E 109.5
H10D C102 H10F 109.5
H10E C102 H10F 109.5

loop_
_geom_bond_atom_site_label_1
_geom_bond_atom_site_label_2
_geom_bond_distance
In1 Cl1 2.6198(7)
In1 O1 2.082(2)
In1 O2 2.073(2)
In1 O5 2.1413(19)
In1 N1 2.288(3)
In1 N2 2.299(3)
In2 Cl1 2.6327(8)
In2 O3 2.087(2)
In2 O4 2.073(2)
In2 O5 2.1378(18)
In2 N3 2.302(3)
In2 N4 2.285(3)
O1 C7 1.348(3)
O2 C28 1.347(3)
O3 C64 1.341(3)
O4 C43 1.351(3)
O5 C73 1.479(8)
O5 C73A 1.467(16)
N1 H1 0.81(3)
N1 C1 1.492(4)
N1 C16 1.491(4)
N2 H2 0.77(3)
N2 C21 1.503(4)
N2 C22 1.488(4)
N3 H3 0.88(4)
N3 C37 1.495(4)
N3 C52 1.494(4)
N4 H4 0.77(3)
N4 C57 1.499(4)
N4 C58 1.493(4)
C1 H1A 0.9900
C1 H1B 0.9900
C1 C2 1.515(4)
C2 C3 1.394(4)
C2 C7 1.409(4)
C3 H3A 0.9500
C3 C4 1.392(4)
C4 C5 1.398(4)
C4 C8 1.539(4)
C5 H5 0.9500
C5 C6 1.396(4)
C6 C7 1.426(3)
C6 C12 1.537(4)
C8 C9 1.524(5)
C8 C10 1.545(5)
C8 C11 1.537(4)
C9 H9A 0.9800
C9 H9B 0.9800
C9 H9C 0.9800
C10 H10A 0.9800
C10 H10B 0.9800
C10 H10C 0.9800
C11 H11A 0.9800
C11 H11B 0.9800
C11 H11C 0.9800
C12 C13 1.542(4)
C12 C14 1.535(4)
C12 C15 1.536(5)
C13 H13A 0.9800
C13 H13B 0.9800
C13 H13C 0.9800
C14 H14A 0.9800
C14 H14B 0.9800
C14 H14C 0.9800
C15 H15A 0.9800
C15 H15B 0.9800
C15 H15C 0.9800
C16 H16 1.0000
C16 C17 1.532(4)
C16 C21 1.538(4)
C17 H17A 0.9900
C17 H17B 0.9900
C17 C18 1.526(4)
C18 H18A 0.9900
C18 H18B 0.9900
C18 C19 1.525(5)
C19 H19A 0.9900
C19 H19B 0.9900
C19 C20 1.537(4)
C20 H20A 0.9900
C20 H20B 0.9900
C20 C21 1.524(4)
C21 H21 1.0000
C22 H22A 0.9900
C22 H22B 0.9900
C22 C23 1.505(4)
C23 C24 1.395(4)
C23 C28 1.410(4)
C24 H24 0.9500
C24 C25 1.391(4)
C25 C26 1.395(4)
C25 C29 1.535(4)
C26 H26 0.9500
C26 C27 1.399(4)
C27 C28 1.425(4)
C27 C33 1.539(4)
C29 C30 1.522(5)
C29 C31 1.534(4)
C29 C32 1.549(4)
C30 H30A 0.9800
C30 H30B 0.9800
C30 H30C 0.9800
C31 H31A 0.9800
C31 H31B 0.9800
C31 H31C 0.9800
C32 H32A 0.9800
C32 H32B 0.9800
C32 H32C 0.9800
C33 C34 1.542(4)
C33 C35 1.541(5)
C33 C36 1.545(4)
C34 H34A 0.9800
C34 H34B 0.9800
C34 H34C 0.9800
C35 H35A 0.9800
C35 H35B 0.9800
C35 H35C 0.9800
C36 H36A 0.9800
C36 H36B 0.9800
C36 H36C 0.9800
C37 H37A 0.9900
C37 H37B 0.9900
C37 C38 1.506(4)
C38 C39 1.390(4)
C38 C43 1.422(4)
C39 H39 0.9500
C39 C40 1.387(4)
C40 C41 1.397(4)
C40 C44 1.542(3)
C41 H41 0.9500
C41 C42 1.406(4)
C42 C43 1.409(4)
C42 C48 1.541(4)
C44 C45 1.547(4)
C44 C46 1.533(4)
C44 C47 1.528(4)
C45 H45A 0.9800
C45 H45B 0.9800
C45 H45C 0.9800
C46 H46A 0.9800
C46 H46B 0.9800
C46 H46C 0.9800
C47 H47A 0.9800
C47 H47B 0.9800
C47 H47C 0.9800
C48 C49 1.530(4)
C48 C50 1.545(4)
C48 C51 1.535(4)
C49 H49A 0.9800
C49 H49B 0.9800
C49 H49C 0.9800
C50 H50A 0.9800
C50 H50B 0.9800
C50 H50C 0.9800
C51 H51A 0.9800
C51 H51B 0.9800
C51 H51C 0.9800
C52 H52 1.0000
C52 C53 1.527(4)
C52 C57 1.535(4)
C53 H53A 0.9900
C53 H53B 0.9900
C53 C54 1.526(4)
C54 H54A 0.9900
C54 H54B 0.9900
C54 C55 1.531(5)
C55 H55A 0.9900
C55 H55B 0.9900
C55 C56 1.531(4)
C56 H56A 0.9900
C56 H56B 0.9900
C56 C57 1.526(4)
C57 H57 1.0000
C58 H58A 0.9900
C58 H58B 0.9900
C58 C59 1.509(4)
C59 C60 1.401(4)
C59 C64 1.413(4)
C60 H60 0.9500
C60 C61 1.385(4)
C61 C62 1.404(4)
C61 C65 1.542(3)
C62 H62 0.9500
C62 C63 1.392(4)
C63 C64 1.434(3)
C63 C69 1.537(4)
C65 C66 1.527(4)
C65 C67 1.544(4)
C65 C68 1.534(4)
C66 H66A 0.9800
C66 H66B 0.9800
C66 H66C 0.9800
C67 H67A 0.9800
C67 H67B 0.9800
C67 H67C 0.9800
C68 H68A 0.9800
C68 H68B 0.9800
C68 H68C 0.9800
C69 C70 1.544(3)
C69 C71 1.545(3)
C69 C72 1.534(4)
C70 H70A 0.9800
C70 H70B 0.9800
C70 H70C 0.9800
C71 H71A 0.9800
C71 H71B 0.9800
C71 H71C 0.9800
C72 H72A 0.9800
C72 H72B 0.9800
C72 H72C 0.9800
C73 H73A 0.9900
C73 H73B 0.9900
C73 C74 1.495(9)
C73A H73C 0.9900
C73A H73D 0.9900
C73A C74A 1.508(17)
C74 H74A 0.9800
C74 H74B 0.9800
C74 H74C 0.9800
C74A H74D 0.9800
C74A H74E 0.9800
C74A H74F 0.9800
C75 C76 1.400(5)
C75 C80 1.383(5)
C75 C81 1.505(5)
C76 H76 0.9500
C76 C77 1.382(6)
C77 H77 0.9500
C77 C78 1.373(5)
C78 H78 0.9500
C78 C79 1.387(5)
C79 H79 0.9500
C79 C80 1.390(5)
C80 H80 0.9500
C81 H81A 0.9800
C81 H81B 0.9800
C81 H81C 0.9800
C82 C87 1.3900
C82 C83 1.3900
C82 C88 1.517(7)
C87 H87 0.9500
C87 C86 1.3900
C86 H86 0.9500
C86 C85 1.3900
C85 H85 0.9500
C85 C84 1.3900
C84 H84 0.9500
C84 C83 1.3900
C83 H83 0.9500
C88 H88A 0.9800
C88 H88B 0.9800
C88 H88C 0.9800
C82A C83A 1.3900
C82A C87A 1.3900
C82A C88A 1.503(9)
C83A H83A 0.9500
C83A C84A 1.3900
C84A H84A 0.9500
C84A C85A 1.3900
C85A H85A 0.9500
C85A C86A 1.3900
C86A H86A 0.9500
C86A C87A 1.3900
C87A H87A 0.9500
C88A H88D 0.9800
C88A H88E 0.9800
C88A H88F 0.9800
C89 C90 1.391(4)
C89 C94 1.397(4)
C89 C95 1.511(5)
C90 H90 0.9500
C90 C91 1.387(4)
C91 H91 0.9500
C91 C92 1.385(4)
C92 H92 0.9500
C92 C93 1.389(4)
C93 H93 0.9500
C93 C94 1.383(4)
C94 H94 0.9500
C95 H95A 0.9800
C95 H95B 0.9800
C95 H95C 0.9800
C96 C97 1.401(5)
C96 C101 1.392(5)
C96 C102 1.512(5)
C97 H97 0.9500
C97 C98 1.380(5)
C98 H98 0.9500
C98 C99 1.392(5)
C99 H99 0.9500
C99 C100 1.387(5)
C100 H100 0.9500
C100 C101 1.379(5)
C101 H101 0.9500
C102 H10D 0.9800
C102 H10E 0.9800
C102 H10F 0.9800

loop_
_geom_torsion_atom_site_label_1
_geom_torsion_atom_site_label_2
_geom_torsion_atom_site_label_3
_geom_torsion_atom_site_label_4
_geom_torsion
In1 O1 C7 C2 36.4(4)
In1 O1 C7 C6 -145.7(2)
In1 O2 C28 C23 -46.7(3)
In1 O2 C28 C27 135.3(2)
In1 O5 C73 C74 127.1(4)
In1 O5 C73A C74A -71.6(12)
In1 N1 C1 C2 68.0(2)
In1 N1 C16 C17 154.02(19)
In1 N1 C16 C21 29.5(3)
In1 N2 C21 C16 51.7(2)
In1 N2 C21 C20 175.59(18)
In1 N2 C22 C23 -64.8(2)
In2 O3 C64 C59 41.3(4)
In2 O3 C64 C63 -140.6(2)
In2 O4 C43 C38 -44.0(3)
In2 O4 C43 C42 138.3(2)
In2 O5 C73 C74 -63.9(6)
In2 O5 C73A C74A 124.2(8)
In2 N3 C37 C38 -63.1(2)
In2 N3 C52 C53 177.1(2)
In2 N3 C52 C57 53.1(2)
In2 N4 C57 C52 29.6(3)
In2 N4 C57 C56 155.3(2)
In2 N4 C58 C59 68.2(2)
N1 C1 C2 C3 126.0(3)
N1 C1 C2 C7 -60.0(3)
N1 C16 C17 C18 -178.8(2)
N1 C16 C21 N2 -54.8(3)
N1 C16 C21 C20 -179.8(2)
N2 C22 C23 C24 -113.2(3)
N2 C22 C23 C28 67.8(3)
N3 C37 C38 C39 -115.4(3)
N3 C37 C38 C43 66.9(3)
N3 C52 C53 C54 -176.2(3)
N3 C52 C57 N4 -55.8(3)
N3 C52 C57 C56 178.4(2)
N4 C58 C59 C60 122.0(3)
N4 C58 C59 C64 -60.3(3)
C1 N1 C16 C17 -81.7(3)
C1 N1 C16 C21 153.8(2)
C1 C2 C3 C4 172.7(3)
C1 C2 C7 O1 1.4(4)
C1 C2 C7 C6 -176.5(2)
C2 C3 C4 C5 3.5(4)
C2 C3 C4 C8 -174.0(3)
C3 C2 C7 O1 175.2(3)
C3 C2 C7 C6 -2.7(4)
C3 C4 C5 C6 -1.7(4)
C3 C4 C8 C9 -59.0(4)
C3 C4 C8 C10 60.9(4)
C3 C4 C8 C11 179.4(3)
C4 C5 C6 C7 -2.1(4)
C4 C5 C6 C12 179.9(3)
C5 C4 C8 C9 123.8(3)
C5 C4 C8 C10 -116.3(3)
C5 C4 C8 C11 2.2(4)
C5 C6 C7 O1 -173.7(3)
C5 C6 C7 C2 4.3(4)
C5 C6 C12 C13 -6.1(4)
C5 C6 C12 C14 112.8(3)
C5 C6 C12 C15 -125.8(3)
C7 C2 C3 C4 -1.3(4)
C7 C6 C12 C13 176.1(3)
C7 C6 C12 C14 -65.1(3)
C7 C6 C12 C15 56.3(3)
C8 C4 C5 C6 175.6(3)
C12 C6 C7 O1 4.2(4)
C12 C6 C7 C2 -177.8(3)
C16 N1 C1 C2 -58.2(3)
C16 C17 C18 C19 56.1(3)
C17 C16 C21 N2 180.0(2)
C17 C16 C21 C20 54.9(3)
C17 C18 C19 C20 -57.1(3)
C18 C19 C20 C21 57.1(3)
C19 C20 C21 N2 -177.9(2)
C19 C20 C21 C16 -55.9(3)
C21 N2 C22 C23 175.5(2)
C21 C16 C17 C18 -54.8(3)
C22 N2 C21 C16 171.9(2)
C22 N2 C21 C20 -64.2(3)
C22 C23 C24 C25 -176.8(2)
C22 C23 C28 O2 -4.1(4)
C22 C23 C28 C27 174.0(3)
C23 C24 C25 C26 1.0(4)
C23 C24 C25 C29 -176.8(2)
C24 C23 C28 O2 176.9(2)
C24 C23 C28 C27 -5.0(4)
C24 C25 C26 C27 -1.6(4)
C24 C25 C29 C30 -8.9(4)
C24 C25 C29 C31 -130.1(3)
C24 C25 C29 C32 110.7(3)
C25 C26 C27 C28 -1.2(5)
C25 C26 C27 C33 178.8(3)
C26 C25 C29 C30 173.4(3)
C26 C25 C29 C31 52.2(4)
C26 C25 C29 C32 -67.1(3)
C26 C27 C28 O2 -177.5(3)
C26 C27 C28 C23 4.4(4)
C26 C27 C33 C34 -5.1(4)
C26 C27 C33 C35 115.0(3)
C26 C27 C33 C36 -123.7(3)
C28 C23 C24 C25 2.2(4)
C28 C27 C33 C34 174.9(3)
C28 C27 C33 C35 -65.0(4)
C28 C27 C33 C36 56.2(4)
C29 C25 C26 C27 176.3(3)
C33 C27 C28 O2 2.5(4)
C33 C27 C28 C23 -175.6(3)
C37 N3 C52 C53 -62.4(3)
C37 N3 C52 C57 173.5(2)
C37 C38 C39 C40 -176.3(2)
C37 C38 C43 O4 -5.9(4)
C37 C38 C43 C42 171.8(3)
C38 C39 C40 C41 2.8(4)
C38 C39 C40 C44 -178.6(2)
C39 C38 C43 O4 176.4(2)
C39 C38 C43 C42 -5.9(4)
C39 C40 C41 C42 -2.8(4)
C39 C40 C44 C45 54.2(3)
C39 C40 C44 C46 -65.3(3)
C39 C40 C44 C47 173.3(3)
C40 C41 C42 C43 -1.6(4)
C40 C41 C42 C48 179.2(3)
C41 C40 C44 C45 -127.4(3)
C41 C40 C44 C46 113.1(3)
C41 C40 C44 C47 -8.2(4)
C41 C42 C43 O4 -176.4(2)
C41 C42 C43 C38 5.9(4)
C41 C42 C48 C49 -7.7(4)
C41 C42 C48 C50 -126.0(3)
C41 C42 C48 C51 112.6(3)
C43 C38 C39 C40 1.4(4)
C43 C42 C48 C49 173.1(3)
C43 C42 C48 C50 54.8(4)
C43 C42 C48 C51 -66.6(4)
C44 C40 C41 C42 178.8(3)
C48 C42 C43 O4 2.8(4)
C48 C42 C43 C38 -174.9(3)
C52 N3 C37 C38 177.4(2)
C52 C53 C54 C55 57.3(4)
C53 C52 C57 N4 178.4(2)
C53 C52 C57 C56 52.6(3)
C53 C54 C55 C56 -57.6(4)
C54 C55 C56 C57 55.9(4)
C55 C56 C57 N4 -178.4(3)
C55 C56 C57 C52 -53.9(3)
C57 N4 C58 C59 -57.5(3)
C57 C52 C53 C54 -54.2(3)
C58 N4 C57 C52 153.7(2)
C58 N4 C57 C56 -80.6(3)
C58 C59 C60 C61 175.9(2)
C58 C59 C64 O3 -0.8(4)
C58 C59 C64 C63 -178.9(2)
C59 C60 C61 C62 3.2(4)
C59 C60 C61 C65 -177.4(2)
C60 C59 C64 O3 176.9(3)
C60 C59 C64 C63 -1.2(4)
C60 C61 C62 C63 -1.6(4)
C60 C61 C65 C66 7.0(4)
C60 C61 C65 C67 -113.0(3)
C60 C61 C65 C68 127.6(3)
C61 C62 C63 C64 -1.2(4)
C61 C62 C63 C69 179.6(2)
C62 C61 C65 C66 -173.5(2)
C62 C61 C65 C67 66.5(3)
C62 C61 C65 C68 -53.0(3)
C62 C63 C64 O3 -175.5(2)
C62 C63 C64 C59 2.6(4)
C62 C63 C69 C70 -3.3(3)
C62 C63 C69 C71 115.5(3)
C62 C63 C69 C72 -123.0(3)
C64 C59 C60 C61 -1.8(4)
C64 C63 C69 C70 177.5(2)
C64 C63 C69 C71 -63.6(3)
C64 C63 C69 C72 57.9(3)
C65 C61 C62 C63 178.9(2)
C69 C63 C64 O3 3.7(4)
C69 C63 C64 C59 -178.2(2)
C75 C76 C77 C78 -0.5(6)
C76 C75 C80 C79 0.9(5)
C76 C77 C78 C79 1.1(6)
C77 C78 C79 C80 -0.8(6)
C78 C79 C80 C75 -0.3(6)
C80 C75 C76 C77 -0.5(6)
C81 C75 C76 C77 178.9(4)
C81 C75 C80 C79 -178.5(4)
C82 C87 C86 C85 0.0
C87 C82 C83 C84 0.0
C87 C86 C85 C84 0.0
C86 C85 C84 C83 0.0
C85 C84 C83 C82 0.0
C83 C82 C87 C86 0.0
C88 C82 C87 C86 -178.8(6)
C88 C82 C83 C84 178.9(6)
C82A C83A C84A C85A 0.0
C83A C82A C87A C86A 0.0
C83A C84A C85A C86A 0.0
C84A C85A C86A C87A 0.0
C85A C86A C87A C82A 0.0
C87A C82A C83A C84A 0.0
C88A C82A C83A C84A 179.4(7)
C88A C82A C87A C86A -179.4(7)
C89 C90 C91 C92 0.2(5)
C90 C89 C94 C93 0.3(4)
C90 C91 C92 C93 0.0(5)
C91 C92 C93 C94 -0.1(5)
C92 C93 C94 C89 -0.1(5)
C94 C89 C90 C91 -0.4(4)
C95 C89 C90 C91 179.4(3)
C95 C89 C94 C93 -179.5(3)
C96 C97 C98 C99 -0.5(5)
C97 C96 C101 C100 0.2(5)
C97 C98 C99 C100 0.6(4)
C98 C99 C100 C101 -0.3(4)
C99 C100 C101 C96 -0.1(5)
C101 C96 C97 C98 0.1(5)
C102 C96 C97 C98 -178.2(3)
C102 C96 C101 C100 178.5(3)
